data_7212420
loop_
_publ_author_name
'Lemmerer, Andreas'
'Bernstein, Joel'

_publ_section_title
;
 The co-crystal of two GRAS substances: (citric
 acid)&#x00B7;(nicotinamide). Formation of four hydrogen bonding
 heterosynthons in one co-crystal
;
_journal_issue 7
_journal_name_full CrystEngComm
_journal_page_first 2029
_journal_paper_doi 10.1039/b927422g
_journal_volume 12
_journal_year 2010
_chemical_formula_moiety 'C6 H7.70 O7, C6 H6.30 N2 O, C6 H6 N2 O'
_chemical_formula_sum 'C18 H20 N4 O9'
_chemical_formula_weight 436.38
_chemical_name_common 'bis(nicotinamide).(citric acid)'
_chemical_name_systematic
;
bis(nicotinamide).(citric acid)
;
_space_group_IT_number 2
_symmetry_cell_setting triclinic
_symmetry_space_group_name_Hall '-P 1'
_symmetry_space_group_name_H-M 'P -1'
_atom_sites_solution_hydrogens geom
_atom_sites_solution_primary direct
_atom_sites_solution_secondary difmap
_audit_conform_dict_location ftp://ftp.iucr.org/pub/cif_core.dic
_audit_conform_dict_name cif_core.dic
_audit_conform_dict_version 2.3
_audit_creation_date 2010-03-14T08:22:06-00:00
_audit_creation_method 'WinGX routine CIF_UPDATE'
_cell_angle_alpha 101.325(3)
_cell_angle_beta 96.441(3)
_cell_angle_gamma 103.112(3)
_cell_formula_units_Z 2
_cell_length_a 5.3769(4)
_cell_length_b 11.3121(8)
_cell_length_c 16.9006(11)
_cell_measurement_reflns_used 2852
_cell_measurement_temperature 293(2)
_cell_measurement_theta_max 28.19
_cell_measurement_theta_min 2.49
_cell_volume 968.36(12)
_computing_cell_refinement 'Bruker SAINT+, Bruker (1999)'
_computing_data_collection 'Bruker SMART, Bruker (1998)'
_computing_data_reduction 'Bruker SAINT+'
_computing_molecular_graphics
;
Ortep-3 for Windows (Farrugia, 1997) and DIAMOND (Brandenburg, 1999)
;
_computing_publication_material
;
WinGX publication routines (Farrugia, 1999) and PLATON (Spek, 2003)
;
_computing_structure_refinement 'SHELXL-97 (Sheldrick, 2008)'
_computing_structure_solution 'SHELXS-97 (Sheldrick, 2008)'
_diffrn_ambient_temperature 293(2)
_diffrn_measured_fraction_theta_full 0.997
_diffrn_measured_fraction_theta_max 0.997
_diffrn_measurement_device_type 'Bruker SMART 1K CCD area detector'
_diffrn_measurement_method '\w scans'
_diffrn_radiation_monochromator graphite
_diffrn_radiation_type MoK\a
_diffrn_radiation_wavelength 0.71073
_diffrn_reflns_av_R_equivalents 0.0282
_diffrn_reflns_av_unetI/netI 0.0418
_diffrn_reflns_limit_h_max 6
_diffrn_reflns_limit_h_min -7
_diffrn_reflns_limit_k_max 14
_diffrn_reflns_limit_k_min -14
_diffrn_reflns_limit_l_max 22
_diffrn_reflns_limit_l_min -22
_diffrn_reflns_number 11854
_diffrn_reflns_theta_full 28
_diffrn_reflns_theta_max 28
_diffrn_reflns_theta_min 1.9
_diffrn_standards_number 0
_exptl_absorpt_coefficient_mu 0.122
_exptl_absorpt_correction_T_max 0.99
_exptl_absorpt_correction_T_min 0.94
_exptl_absorpt_correction_type integration
_exptl_absorpt_process_details 'Bruker XPREP (Bruker, 1999)'
_exptl_crystal_colour colourless
_exptl_crystal_density_diffrn 1.497
_exptl_crystal_density_meas 0
_exptl_crystal_density_method 'not measured'
_exptl_crystal_description needle
_exptl_crystal_F_000 456
_exptl_crystal_size_max 0.45
_exptl_crystal_size_mid 0.16
_exptl_crystal_size_min 0.14
_refine_diff_density_max 0.236
_refine_diff_density_min -0.27
_refine_diff_density_rms 0.056
_refine_ls_extinction_method none
_refine_ls_goodness_of_fit_ref 1.034
_refine_ls_hydrogen_treatment mixed
_refine_ls_matrix_type full
_refine_ls_number_parameters 308
_refine_ls_number_reflns 4638
_refine_ls_number_restraints 0
_refine_ls_restrained_S_all 1.034
_refine_ls_R_factor_all 0.0791
_refine_ls_R_factor_gt 0.0428
_refine_ls_shift/su_max 0
_refine_ls_shift/su_mean 0
_refine_ls_structure_factor_coef Fsqd
_refine_ls_weighting_details 'calc w=1/[\s^2^(Fo^2^)+(0.0665P)^2^+0.0456P] where P=(Fo^2^+2Fc^2^)/3'
_refine_ls_weighting_scheme calc
_refine_ls_wR_factor_gt 0.1086
_refine_ls_wR_factor_ref 0.1261
_reflns_number_gt 3002
_reflns_number_total 4638
_reflns_threshold_expression >2sigma(I)
_cod_data_source_file b927422g.txt
_cod_data_source_block 1
_cod_depositor_comments
;
The following automatic conversions were performed:

'_symmetry_cell_setting' value 'Triclinic' changed to 'triclinic'
according to /home/saulius/struct/CIF-dictionaries/cif_core.dic
dictionary named 'cif_core.dic' version 2.4.2 from 2011-04-26.

Automatic conversion script
Id: cif_fix_values 1891 2012-01-12 08:04:46Z andrius 
;
_cod_original_sg_symbol_H-M P-1
_cod_database_code 7212420

loop_
_symmetry_equiv_pos_as_xyz
'x, y, z'
'-x, -y, -z'

loop_
_atom_site_label
_atom_site_type_symbol
_atom_site_fract_x
_atom_site_fract_y
_atom_site_fract_z
_atom_site_U_iso_or_equiv
_atom_site_adp_type
_atom_site_occupancy
_atom_site_symmetry_multiplicity
_atom_site_calc_flag
_atom_site_refinement_flags
_atom_site_disorder_assembly
_atom_site_disorder_group
C1 C -0.0814(3) 0.26792(15) 0.92837(10) 0.0311(4) Uani 1 1 d . . .
C2 C 0.1313(3) 0.36812(16) 0.93762(10) 0.0335(4) Uani 1 1 d . . .
H2 H 0.288 0.3648 0.9654 0.04 Uiso 1 1 calc R . .
C3 C -0.1009(4) 0.47139(17) 0.86720(11) 0.0375(4) Uani 1 1 d . . .
H3B H -0.1072 0.5403 0.8454 0.045 Uiso 1 1 calc R . .
C4 C -0.3219(4) 0.37731(18) 0.85514(11) 0.0396(4) Uani 1 1 d . . .
H4 H -0.4746 0.3824 0.8258 0.048 Uiso 1 1 calc R . .
C5 C -0.3147(4) 0.27432(17) 0.88733(11) 0.0361(4) Uani 1 1 d . . .
H5A H -0.4637 0.2105 0.8815 0.043 Uiso 1 1 calc R . .
C6 C -0.0493(3) 0.15586(16) 0.95881(11) 0.0336(4) Uani 1 1 d . . .
N1 N -0.2303(4) 0.10686(17) 0.99850(12) 0.0503(5) Uani 1 1 d . . .
H1A H -0.358(5) 0.146(2) 1.0117(14) 0.06 Uiso 1 1 d . . .
H1S H -0.212(5) 0.045(2) 1.0189(14) 0.06 Uiso 1 1 d . . .
N2 N 0.1238(3) 0.46873(13) 0.90893(9) 0.0357(4) Uani 1 1 d . . .
C7 C -0.0875(3) 0.75233(16) 0.40475(10) 0.0333(4) Uani 1 1 d . . .
C8 C 0.0195(4) 0.76038(17) 0.48479(11) 0.0356(4) Uani 1 1 d . . .
H8 H -0.0184 0.8173 0.5264 0.043 Uiso 1 1 calc R . .
C9 C 0.2267(4) 0.60877(19) 0.44572(12) 0.0470(5) Uani 1 1 d . . .
H9 H 0.3336 0.5594 0.4596 0.056 Uiso 1 1 calc R . .
C10 C 0.1294(5) 0.5941(2) 0.36445(13) 0.0583(6) Uani 1 1 d . . .
H10A H 0.1698 0.5359 0.3242 0.07 Uiso 1 1 calc R . .
C11 C -0.0289(4) 0.66718(19) 0.34390(12) 0.0502(5) Uani 1 1 d . . .
H11 H -0.0959 0.6593 0.2894 0.06 Uiso 1 1 calc R . .
C12 C -0.2595(3) 0.83133(16) 0.38274(10) 0.0341(4) Uani 1 1 d . . .
N3 N -0.3351(4) 0.90242(17) 0.44235(11) 0.0482(5) Uani 1 1 d . . .
H3A H -0.293(4) 0.904(2) 0.4961(15) 0.058 Uiso 1 1 d . . .
H3S H -0.453(5) 0.943(2) 0.4299(14) 0.058 Uiso 1 1 d . . .
N4 N 0.1740(3) 0.69041(15) 0.50469(10) 0.0384(4) Uani 1 1 d . . .
H7B H 0.259(17) 0.704(8) 0.557(8) 0.046 Uiso 0.30(7) 1 d P A 2
C13 C 0.4992(3) 0.67630(16) 0.82994(10) 0.0305(4) Uani 1 1 d . . .
C14 C 0.6407(3) 0.80151(15) 0.81906(10) 0.0300(4) Uani 1 1 d . . .
H14A H 0.7621 0.8455 0.8686 0.036 Uiso 1 1 calc R . .
H14B H 0.5172 0.8503 0.8107 0.036 Uiso 1 1 calc R . .
C15 C 0.7863(3) 0.79074(15) 0.74727(10) 0.0278(4) Uani 1 1 d . . .
C16 C 0.9277(3) 0.92038(16) 0.73506(11) 0.0330(4) Uani 1 1 d . . .
H16A H 1.015 0.9726 0.788 0.04 Uiso 1 1 calc R . .
H16B H 1.0594 0.9093 0.7015 0.04 Uiso 1 1 calc R . .
C17 C 0.7550(3) 0.98736(15) 0.69599(10) 0.0325(4) Uani 1 1 d . . .
C18 C 0.6127(3) 0.72005(15) 0.66574(10) 0.0301(4) Uani 1 1 d . . .
O1 O 0.1353(3) 0.11236(12) 0.94546(9) 0.0456(4) Uani 1 1 d . . .
O2 O -0.3262(3) 0.82955(13) 0.30994(7) 0.0456(3) Uani 1 1 d . . .
O3 O 0.4524(3) 0.67952(12) 0.90577(7) 0.0398(3) Uani 1 1 d . . .
H3 H 0.340(4) 0.595(2) 0.9072(13) 0.06 Uiso 1 1 d . . .
O4 O 0.4343(3) 0.58282(12) 0.77615(8) 0.0430(3) Uani 1 1 d . . .
O5 O 0.6414(3) 1.05013(13) 0.74750(8) 0.0463(4) Uani 1 1 d . . .
H5 H 0.530(5) 1.089(2) 0.7229(16) 0.07 Uiso 1 1 d . . .
O6 O 0.7223(3) 0.98267(12) 0.62256(7) 0.0426(3) Uani 1 1 d . . .
O7 O 0.3860(2) 0.74422(12) 0.65616(8) 0.0362(3) Uani 1 1 d . . .
H7A H 0.311(8) 0.720(3) 0.601(4) 0.054 Uiso 0.70(7) 1 d P A 1
O8 O 0.6940(3) 0.65693(13) 0.61330(8) 0.0467(4) Uani 1 1 d . . .
O10 O 0.9768(2) 0.72811(12) 0.76681(8) 0.0376(3) Uani 1 1 d . . .
H10 H 1.042(5) 0.703(2) 0.7268(14) 0.056 Uiso 1 1 d . . .

loop_
_atom_site_aniso_label
_atom_site_aniso_U_11
_atom_site_aniso_U_22
_atom_site_aniso_U_33
_atom_site_aniso_U_23
_atom_site_aniso_U_13
_atom_site_aniso_U_12
C1 0.0364(10) 0.0300(9) 0.0308(8) 0.0088(7) 0.0102(7) 0.0126(7)
C2 0.0327(9) 0.0375(10) 0.0345(9) 0.0131(8) 0.0080(8) 0.0120(8)
C3 0.0471(11) 0.0370(10) 0.0380(10) 0.0174(8) 0.0122(9) 0.0197(9)
C4 0.0378(10) 0.0460(11) 0.0398(10) 0.0124(9) 0.0036(8) 0.0193(9)
C5 0.0345(9) 0.0334(10) 0.0402(10) 0.0069(8) 0.0072(8) 0.0094(8)
C6 0.0365(10) 0.0275(9) 0.0377(9) 0.0093(7) 0.0066(8) 0.0083(7)
N1 0.0533(11) 0.0435(10) 0.0751(13) 0.0373(10) 0.0308(10) 0.0240(9)
N2 0.0407(9) 0.0330(8) 0.0385(8) 0.0157(7) 0.0113(7) 0.0111(7)
C7 0.0380(10) 0.0303(9) 0.0324(9) 0.0091(7) 0.0018(8) 0.0102(7)
C8 0.0405(10) 0.0374(10) 0.0310(9) 0.0081(8) 0.0031(8) 0.0151(8)
C9 0.0592(13) 0.0403(11) 0.0454(11) 0.0093(9) -0.0027(10) 0.0266(10)
C10 0.0864(17) 0.0510(13) 0.0404(11) -0.0025(10) -0.0052(11) 0.0421(12)
C11 0.0697(14) 0.0478(12) 0.0325(10) 0.0003(9) -0.0080(10) 0.0294(11)
C12 0.0367(10) 0.0349(10) 0.0316(9) 0.0100(8) 0.0021(8) 0.0106(8)
N3 0.0610(12) 0.0629(12) 0.0337(9) 0.0140(8) 0.0079(8) 0.0393(10)
N4 0.0432(9) 0.0412(9) 0.0321(8) 0.0103(7) -0.0011(7) 0.0152(7)
C13 0.0290(9) 0.0336(9) 0.0314(9) 0.0114(8) 0.0011(7) 0.0115(7)
C14 0.0326(9) 0.0305(9) 0.0271(8) 0.0081(7) 0.0018(7) 0.0090(7)
C15 0.0270(8) 0.0294(9) 0.0307(8) 0.0115(7) 0.0024(7) 0.0119(7)
C16 0.0318(9) 0.0358(9) 0.0327(9) 0.0126(7) 0.0043(7) 0.0078(7)
C17 0.0376(10) 0.0277(9) 0.0325(9) 0.0103(7) 0.0056(8) 0.0062(7)
C18 0.0348(9) 0.0288(9) 0.0307(9) 0.0106(7) 0.0052(7) 0.0127(7)
O1 0.0430(8) 0.0390(7) 0.0669(9) 0.0253(7) 0.0184(7) 0.0190(6)
O2 0.0603(9) 0.0538(8) 0.0303(7) 0.0114(6) -0.0002(6) 0.0321(7)
O3 0.0478(8) 0.0388(7) 0.0321(7) 0.0130(6) 0.0081(6) 0.0048(6)
O4 0.0561(8) 0.0327(7) 0.0367(7) 0.0073(6) 0.0052(6) 0.0061(6)
O5 0.0659(10) 0.0491(8) 0.0335(7) 0.0105(6) 0.0064(7) 0.0338(7)
O6 0.0572(9) 0.0479(8) 0.0314(7) 0.0160(6) 0.0094(6) 0.0241(7)
O7 0.0346(7) 0.0471(8) 0.0298(6) 0.0083(6) 0.0000(5) 0.0192(6)
O8 0.0523(8) 0.0487(8) 0.0404(7) 0.0000(6) 0.0058(7) 0.0248(7)
O10 0.0340(7) 0.0460(8) 0.0421(7) 0.0193(6) 0.0053(6) 0.0218(6)

loop_
_atom_type_symbol
_atom_type_description
_atom_type_scat_dispersion_real
_atom_type_scat_dispersion_imag
_atom_type_scat_source
C C 0.0033 0.0016 'International Tables Vol C Tables 4.2.6.8 and 6.1.1.4'
H H 0 0 'International Tables Vol C Tables 4.2.6.8 and 6.1.1.4'
N N 0.0061 0.0033 'International Tables Vol C Tables 4.2.6.8 and 6.1.1.4'
O O 0.0106 0.006 'International Tables Vol C Tables 4.2.6.8 and 6.1.1.4'

loop_
_exptl_crystal_face_index_h
_exptl_crystal_face_index_k
_exptl_crystal_face_index_l
_exptl_crystal_face_perp_dist
0 1 3 0.08
0 -1 -3 0.08
-2 -1 -5 0.25
0 -1 2 0.07
0 1 -2 0.07
3 -1 -1 0.2

loop_
_geom_angle_atom_site_label_1
_geom_angle_atom_site_label_2
_geom_angle_atom_site_label_3
_geom_angle
C2 C1 C5 117.71(16)
C2 C1 C6 119.46(16)
C5 C1 C6 122.76(16)
N2 C2 C1 123.61(17)
N2 C2 H2 118.2
C1 C2 H2 118.2
N2 C3 C4 122.93(17)
N2 C3 H3B 118.5
C4 C3 H3B 118.5
C3 C4 C5 118.98(17)
C3 C4 H4 120.5
C5 C4 H4 120.5
C4 C5 C1 118.92(17)
C4 C5 H5A 120.5
C1 C5 H5A 120.5
O1 C6 N1 123.11(17)
O1 C6 C1 120.24(15)
N1 C6 C1 116.64(16)
C6 N1 H1A 120.6(14)
C6 N1 H1S 118.4(16)
H1A N1 H1S 120(2)
C2 N2 C3 117.78(15)
C11 C7 C8 117.55(16)
C11 C7 C12 119.69(16)
C8 C7 C12 122.76(16)
N4 C8 C7 122.96(17)
N4 C8 H8 118.5
C7 C8 H8 118.5
N4 C9 C10 122.51(19)
N4 C9 H9 118.7
C10 C9 H9 118.7
C11 C10 C9 118.73(19)
C11 C10 H10A 120.6
C9 C10 H10A 120.6
C10 C11 C7 119.55(18)
C10 C11 H11 120.2
C7 C11 H11 120.2
O2 C12 N3 121.86(17)
O2 C12 C7 119.64(16)
N3 C12 C7 118.49(15)
C12 N3 H3A 123.6(15)
C12 N3 H3S 119.2(15)
H3A N3 H3S 117(2)
C9 N4 C8 118.70(17)
C9 N4 H7B 119(5)
C8 N4 H7B 122(5)
O4 C13 O3 123.20(16)
O4 C13 C14 124.13(15)
O3 C13 C14 112.68(14)
C13 C14 C15 112.38(13)
C13 C14 H14A 109.1
C15 C14 H14A 109.1
C13 C14 H14B 109.1
C15 C14 H14B 109.1
H14A C14 H14B 107.9
O10 C15 C14 105.99(13)
O10 C15 C18 110.38(13)
C14 C15 C18 113.46(14)
O10 C15 C16 107.83(13)
C14 C15 C16 112.27(13)
C18 C15 C16 106.81(13)
C17 C16 C15 114.70(14)
C17 C16 H16A 108.6
C15 C16 H16A 108.6
C17 C16 H16B 108.6
C15 C16 H16B 108.6
H16A C16 H16B 107.6
O6 C17 O5 123.22(16)
O6 C17 C16 122.93(16)
O5 C17 C16 113.86(15)
O8 C18 O7 124.51(16)
O8 C18 C15 120.96(15)
O7 C18 C15 114.21(14)
C13 O3 H3 108.5(12)
C17 O5 H5 113.7(15)
C18 O7 H7A 110(2)
C15 O10 H10 112.3(17)

loop_
_geom_bond_atom_site_label_1
_geom_bond_atom_site_label_2
_geom_bond_distance
C1 C2 1.385(2)
C1 C5 1.388(3)
C1 C6 1.496(2)
C2 N2 1.329(2)
C2 H2 0.93
C3 N2 1.339(2)
C3 C4 1.368(3)
C3 H3B 0.93
C4 C5 1.385(3)
C4 H4 0.93
C5 H5A 0.93
C6 O1 1.227(2)
C6 N1 1.324(2)
N1 H1A 0.93(2)
N1 H1S 0.86(3)
C7 C11 1.381(3)
C7 C8 1.387(2)
C7 C12 1.490(2)
C8 N4 1.330(2)
C8 H8 0.93
C9 N4 1.322(3)
C9 C10 1.378(3)
C9 H9 0.93
C10 C11 1.376(3)
C10 H10A 0.93
C11 H11 0.93
C12 O2 1.237(2)
C12 N3 1.322(2)
N3 H3A 0.91(2)
N3 H3S 0.89(3)
N4 H7B 0.91(14)
C13 O4 1.204(2)
C13 O3 1.329(2)
C13 C14 1.505(2)
C14 C15 1.516(2)
C14 H14A 0.97
C14 H14B 0.97
C15 O10 1.4164(19)
C15 C18 1.533(2)
C15 C16 1.556(2)
C16 C17 1.500(2)
C16 H16A 0.97
C16 H16B 0.97
C17 O6 1.223(2)
C17 O5 1.307(2)
C18 O8 1.211(2)
C18 O7 1.308(2)
O3 H3 1.01(2)
O5 H5 0.93(3)
O7 H7A 0.94(7)
O10 H10 0.83(2)

loop_
_geom_hbond_atom_site_label_D
_geom_hbond_atom_site_label_H
_geom_hbond_atom_site_label_A
_geom_hbond_distance_DH
_geom_hbond_distance_HA
_geom_hbond_distance_DA
_geom_hbond_angle_DHA
_geom_hbond_site_symmetry_A
N1 H1S O1 0.86(3) 2.09(3) 2.949(2) 171(2) 2_557
N1 H1A O3 0.93(2) 2.37(2) 3.177(2) 145.6(19) 2_567
N3 H3S O6 0.89(3) 2.04(3) 2.916(2) 168(2) 2_576
N3 H3A O6 0.91(2) 2.13(2) 2.962(2) 151(2) 1_455
O3 H3 N2 1.01(2) 1.63(2) 2.6402(19) 172(2) .
O5 H5 O2 0.93(3) 1.70(3) 2.6198(18) 173(2) 2_576
O7 H7A N4 0.94(7) 1.64(7) 2.577(2) 175(3) .
C9 H9 O8 0.93 2.91 3.436(2) 116.9 .
N4 H7B O7 0.91(14) 1.67(14) 2.577(2) 171(8) .
O10 H10 O7 0.83(2) 2.32(2) 3.0407(18) 146(2) 1_655

loop_
_geom_torsion_atom_site_label_1
_geom_torsion_atom_site_label_2
_geom_torsion_atom_site_label_3
_geom_torsion_atom_site_label_4
_geom_torsion
C5 C1 C2 N2 -0.5(3)
C6 C1 C2 N2 176.56(15)
N2 C3 C4 C5 0.0(3)
C3 C4 C5 C1 -2.2(3)
C2 C1 C5 C4 2.4(2)
C6 C1 C5 C4 -174.56(16)
C2 C1 C6 O1 -44.5(2)
C5 C1 C6 O1 132.42(19)
C2 C1 C6 N1 136.74(19)
C5 C1 C6 N1 -46.4(2)
C1 C2 N2 C3 -1.6(3)
C4 C3 N2 C2 1.9(3)
C11 C7 C8 N4 0.1(3)
C12 C7 C8 N4 -179.72(17)
N4 C9 C10 C11 0.0(4)
C9 C10 C11 C7 -0.4(4)
C8 C7 C11 C10 0.4(3)
C12 C7 C11 C10 -179.8(2)
C11 C7 C12 O2 -7.6(3)
C8 C7 C12 O2 172.19(17)
C11 C7 C12 N3 172.87(19)
C8 C7 C12 N3 -7.3(3)
C10 C9 N4 C8 0.5(3)
C7 C8 N4 C9 -0.5(3)
O4 C13 C14 C15 -23.1(2)
O3 C13 C14 C15 156.97(14)
C13 C14 C15 O10 -63.69(17)
C13 C14 C15 C18 57.60(18)
C13 C14 C15 C16 178.82(13)
O10 C15 C16 C17 166.99(14)
C14 C15 C16 C17 -76.63(18)
C18 C15 C16 C17 48.35(18)
C15 C16 C17 O6 -95.4(2)
C15 C16 C17 O5 84.02(18)
O10 C15 C18 O8 -28.4(2)
C14 C15 C18 O8 -147.17(16)
C16 C15 C18 O8 88.59(18)
O10 C15 C18 O7 157.89(14)
C14 C15 C18 O7 39.10(19)
C16 C15 C18 O7 -85.14(17)
